data_4078985
loop_
_publ_author_name
'Wang, Lingfang'
'Liu, Dongtao'
'Cui, Dongmei'

_publ_section_title
;
 NNN-Tridentate Pyrrolyl Rare-Earth Metal Complexes: Structure and
 Catalysis on Specific Selective Living Polymerization of Isoprene
;
_journal_issue 17
_journal_name_full Organometallics
_journal_page_first 6014
_journal_paper_doi 10.1021/om300049h
_journal_volume 31
_journal_year 2012
_chemical_formula_sum 'C22 H44 N3 O0 Sc Si2'
_chemical_formula_weight 451.74
_chemical_name_systematic
; 
 ? 
;
_space_group_IT_number 14
_symmetry_cell_setting monoclinic
_symmetry_space_group_name_Hall '-P 2ybc'
_symmetry_space_group_name_H-M 'P 1 21/c 1'
_atom_sites_solution_hydrogens geom
_atom_sites_solution_primary direct
_atom_sites_solution_secondary difmap
_audit_creation_method SHELXL-97
_cell_angle_alpha 90.00
_cell_angle_beta 103.389(3)
_cell_angle_gamma 90.00
_cell_formula_units_Z 4
_cell_length_a 14.578(2)
_cell_length_b 9.9726(17)
_cell_length_c 19.017(3)
_cell_measurement_temperature 293(2)
_cell_volume 2689.6(7)
_computing_structure_refinement 'SHELXL-97 (Sheldrick, 1997)'
_computing_structure_solution 'SHELXS-97 (Sheldrick, 1990)'
_diffrn_ambient_temperature 293(2)
_diffrn_measured_fraction_theta_full 0.994
_diffrn_measured_fraction_theta_max 0.994
_diffrn_radiation_monochromator graphite
_diffrn_radiation_source 'fine-focus sealed tube'
_diffrn_radiation_type MoK\a
_diffrn_radiation_wavelength 0.71073
_diffrn_reflns_av_R_equivalents 0.0972
_diffrn_reflns_av_sigmaI/netI 0.1067
_diffrn_reflns_limit_h_max 17
_diffrn_reflns_limit_h_min -16
_diffrn_reflns_limit_k_max 11
_diffrn_reflns_limit_k_min -11
_diffrn_reflns_limit_l_max 22
_diffrn_reflns_limit_l_min -22
_diffrn_reflns_number 15469
_diffrn_reflns_theta_full 25.03
_diffrn_reflns_theta_max 25.03
_diffrn_reflns_theta_min 2.20
_exptl_absorpt_coefficient_mu 0.375
_exptl_absorpt_correction_T_max 0.9599
_exptl_absorpt_correction_T_min 0.9390
_exptl_absorpt_correction_type multi-scan
_exptl_crystal_density_diffrn 1.116
_exptl_crystal_density_method 'not measured'
_exptl_crystal_F_000 984
_exptl_crystal_size_max 0.17
_exptl_crystal_size_mid 0.15
_exptl_crystal_size_min 0.11
_refine_diff_density_max 0.890
_refine_diff_density_min -0.322
_refine_diff_density_rms 0.091
_refine_ls_extinction_method none
_refine_ls_goodness_of_fit_ref 1.052
_refine_ls_hydrogen_treatment constr
_refine_ls_matrix_type full
_refine_ls_number_parameters 259
_refine_ls_number_reflns 4724
_refine_ls_number_restraints 0
_refine_ls_restrained_S_all 1.052
_refine_ls_R_factor_all 0.1363
_refine_ls_R_factor_gt 0.0760
_refine_ls_shift/su_max 0.001
_refine_ls_shift/su_mean 0.000
_refine_ls_structure_factor_coef Fsqd
_refine_ls_weighting_details 'calc w=1/[\s^2^(Fo^2^)+(0.0887P)^2^+1.1740P] where P=(Fo^2^+2Fc^2^)/3'
_refine_ls_weighting_scheme calc
_refine_ls_wR_factor_gt 0.1708
_refine_ls_wR_factor_ref 0.1982
_reflns_number_gt 2843
_reflns_number_total 4724
_reflns_threshold_expression >2sigma(I)
_cod_data_source_file om300049h_si_002.cif
_cod_data_source_block complex1a
_cod_depositor_comments
;
The following automatic conversions were performed:

'_exptl_absorpt_correction_type' value 'Multi-scan' changed to
'multi-scan' according to the built-in table from CIF Core dictionary
named 'cif_core.dic' version 2.4.1 from 2010-06-29.

Automatic conversion script
Id: cif_fix_values 1715 2011-07-08 13:25:40Z adriana 
;
_cod_original_cell_volume 2689.6(8)
_cod_original_sg_symbol_H-M P21/c
_cod_database_code 4078985

loop_
_symmetry_equiv_pos_as_xyz
'x, y, z'
'-x, y+1/2, -z+1/2'
'-x, -y, -z'
'x, -y-1/2, z-1/2'

loop_
_atom_site_label
_atom_site_type_symbol
_atom_site_fract_x
_atom_site_fract_y
_atom_site_fract_z
_atom_site_U_iso_or_equiv
_atom_site_adp_type
_atom_site_occupancy
_atom_site_symmetry_multiplicity
_atom_site_calc_flag
_atom_site_refinement_flags
C1 C 0.5105(4) 0.3117(6) 0.8649(3) 0.0323(13) Uani 1 1 d .
C2 C 0.5738(4) 0.2207(6) 0.9021(3) 0.0392(14) Uani 1 1 d .
H2 H 0.6386 0.2324 0.9180 0.047 Uiso 1 1 calc R
C3 C 0.5215(4) 0.1053(6) 0.9117(3) 0.0397(14) Uani 1 1 d .
H3 H 0.5455 0.0263 0.9347 0.048 Uiso 1 1 calc R
C4 C 0.4285(4) 0.1323(5) 0.8804(3) 0.0332(13) Uani 1 1 d .
C5 C 0.5149(3) 0.4493(5) 0.8347(3) 0.0344(13) Uani 1 1 d .
H5A H 0.5664 0.4993 0.8649 0.041 Uiso 1 1 calc R
H5B H 0.5261 0.4435 0.7865 0.041 Uiso 1 1 calc R
C6 C 0.4232(4) 0.5711(5) 0.9056(3) 0.0342(13) Uani 1 1 d .
H6A H 0.4571 0.5101 0.9423 0.041 Uiso 1 1 calc R
H6B H 0.3590 0.5792 0.9112 0.041 Uiso 1 1 calc R
C7 C 0.4711(4) 0.7081(6) 0.9136(3) 0.0452(16) Uani 1 1 d .
H7A H 0.4335 0.7734 0.9323 0.054 Uiso 1 1 calc R
H7B H 0.5330 0.7030 0.9462 0.054 Uiso 1 1 calc R
C8 C 0.4792(4) 0.7462(6) 0.8380(3) 0.0395(14) Uani 1 1 d .
H8A H 0.5440 0.7394 0.8336 0.047 Uiso 1 1 calc R
H8B H 0.4570 0.8370 0.8263 0.047 Uiso 1 1 calc R
C9 C 0.4165(4) 0.6449(5) 0.7886(3) 0.0362(13) Uani 1 1 d .
H9A H 0.3518 0.6763 0.7753 0.043 Uiso 1 1 calc R
H9B H 0.4388 0.6302 0.7450 0.043 Uiso 1 1 calc R
C10 C 0.3352(4) 0.0677(5) 0.8783(3) 0.0383(14) Uani 1 1 d .
H10A H 0.3152 0.0879 0.9224 0.046 Uiso 1 1 calc R
H10B H 0.3408 -0.0289 0.8748 0.046 Uiso 1 1 calc R
C11 C 0.2713(4) 0.0504(6) 0.7466(3) 0.0410(15) Uani 1 1 d .
H11A H 0.2907 -0.0422 0.7561 0.049 Uiso 1 1 calc R
H11B H 0.3167 0.0955 0.7247 0.049 Uiso 1 1 calc R
C12 C 0.1727(4) 0.0581(7) 0.6975(3) 0.0509(17) Uani 1 1 d .
H12A H 0.1704 0.1256 0.6604 0.061 Uiso 1 1 calc R
H12B H 0.1549 -0.0276 0.6742 0.061 Uiso 1 1 calc R
C13 C 0.1073(5) 0.0951(8) 0.7457(4) 0.065(2) Uani 1 1 d .
H13A H 0.0534 0.0352 0.7378 0.078 Uiso 1 1 calc R
H13B H 0.0849 0.1865 0.7368 0.078 Uiso 1 1 calc R
C14 C 0.1677(4) 0.0799(6) 0.8216(3) 0.0482(16) Uani 1 1 d .
H14A H 0.1459 0.1386 0.8550 0.058 Uiso 1 1 calc R
H14B H 0.1670 -0.0119 0.8383 0.058 Uiso 1 1 calc R
C15 C 0.2740(4) 0.3933(5) 0.6808(3) 0.0324(13) Uani 1 1 d .
H15A H 0.3314 0.4334 0.6730 0.039 Uiso 1 1 calc R
H15B H 0.2696 0.3050 0.6589 0.039 Uiso 1 1 calc R
C16 C 0.0590(4) 0.4171(7) 0.6263(4) 0.0572(18) Uani 1 1 d .
H16A H 0.0545 0.3294 0.6049 0.086 Uiso 1 1 calc R
H16B H 0.0102 0.4734 0.5989 0.086 Uiso 1 1 calc R
H16C H 0.0520 0.4105 0.6751 0.086 Uiso 1 1 calc R
C17 C 0.1843(5) 0.5016(6) 0.5295(3) 0.0493(16) Uani 1 1 d .
H17A H 0.2437 0.5402 0.5268 0.074 Uiso 1 1 calc R
H17B H 0.1339 0.5566 0.5031 0.074 Uiso 1 1 calc R
H17C H 0.1791 0.4132 0.5089 0.074 Uiso 1 1 calc R
C18 C 0.1772(4) 0.6667(6) 0.6604(3) 0.0471(16) Uani 1 1 d .
H18A H 0.1654 0.6657 0.7081 0.071 Uiso 1 1 calc R
H18B H 0.1289 0.7177 0.6287 0.071 Uiso 1 1 calc R
H18C H 0.2375 0.7070 0.6622 0.071 Uiso 1 1 calc R
C19 C 0.1851(4) 0.4505(6) 0.8431(3) 0.0385(14) Uani 1 1 d .
H19A H 0.1822 0.5426 0.8264 0.046 Uiso 1 1 calc R
H19B H 0.1279 0.4084 0.8159 0.046 Uiso 1 1 calc R
C20 C 0.2676(4) 0.3872(7) 1.0048(3) 0.059(2) Uani 1 1 d .
H20A H 0.2783 0.2969 0.9911 0.088 Uiso 1 1 calc R
H20B H 0.2518 0.3867 1.0511 0.088 Uiso 1 1 calc R
H20C H 0.3237 0.4394 1.0076 0.088 Uiso 1 1 calc R
C21 C 0.0585(4) 0.3733(7) 0.9448(4) 0.0598(19) Uani 1 1 d .
H21A H 0.0046 0.4157 0.9143 0.090 Uiso 1 1 calc R
H21B H 0.0533 0.3771 0.9942 0.090 Uiso 1 1 calc R
H21C H 0.0614 0.2813 0.9305 0.090 Uiso 1 1 calc R
C22 C 0.1600(5) 0.6401(6) 0.9623(4) 0.067(2) Uani 1 1 d .
H22A H 0.2157 0.6872 0.9578 0.101 Uiso 1 1 calc R
H22B H 0.1543 0.6444 1.0116 0.101 Uiso 1 1 calc R
H22C H 0.1057 0.6809 0.9314 0.101 Uiso 1 1 calc R
N1 N 0.4235(3) 0.5191(4) 0.8322(2) 0.0260(10) Uani 1 1 d .
N2 N 0.4217(3) 0.2589(4) 0.8514(2) 0.0320(11) Uani 1 1 d .
N3 N 0.2636(3) 0.1191(4) 0.8144(2) 0.0318(11) Uani 1 1 d .
Sc1 Sc 0.29893(7) 0.35880(10) 0.79933(5) 0.0245(3) Uani 1 1 d .
Si1 Si 0.17671(11) 0.49128(16) 0.62601(8) 0.0339(4) Uani 1 1 d .
Si2 Si 0.16814(10) 0.46230(16) 0.93578(8) 0.0352(4) Uani 1 1 d .

loop_
_atom_site_aniso_label
_atom_site_aniso_U_11
_atom_site_aniso_U_22
_atom_site_aniso_U_33
_atom_site_aniso_U_23
_atom_site_aniso_U_13
_atom_site_aniso_U_12
C1 0.027(3) 0.042(3) 0.029(3) -0.008(3) 0.008(2) 0.001(3)
C2 0.029(3) 0.053(4) 0.032(3) -0.003(3) 0.000(2) 0.007(3)
C3 0.048(4) 0.030(3) 0.039(3) 0.003(3) 0.005(3) 0.014(3)
C4 0.040(3) 0.026(3) 0.033(3) 0.000(2) 0.007(3) 0.009(3)
C5 0.027(3) 0.039(3) 0.038(3) -0.004(3) 0.009(2) -0.003(3)
C6 0.039(3) 0.040(3) 0.023(3) -0.004(2) 0.007(2) -0.003(3)
C7 0.057(4) 0.037(4) 0.038(4) -0.008(3) 0.003(3) 0.001(3)
C8 0.040(4) 0.037(3) 0.044(3) -0.001(3) 0.014(3) -0.006(3)
C9 0.044(3) 0.036(3) 0.028(3) 0.004(3) 0.005(3) -0.009(3)
C10 0.053(4) 0.024(3) 0.041(3) 0.009(3) 0.017(3) 0.004(3)
C11 0.042(4) 0.036(3) 0.046(4) -0.012(3) 0.013(3) -0.005(3)
C12 0.049(4) 0.048(4) 0.053(4) -0.016(3) 0.008(3) -0.013(3)
C13 0.044(4) 0.076(5) 0.075(5) -0.004(4) 0.012(4) -0.011(4)
C14 0.033(3) 0.048(4) 0.067(5) 0.001(3) 0.018(3) -0.006(3)
C15 0.036(3) 0.028(3) 0.033(3) -0.007(2) 0.009(3) 0.000(2)
C16 0.038(4) 0.066(5) 0.063(5) 0.002(4) 0.001(3) -0.005(3)
C17 0.069(4) 0.038(4) 0.036(3) -0.002(3) 0.003(3) -0.001(3)
C18 0.050(4) 0.048(4) 0.038(3) -0.001(3) -0.001(3) 0.015(3)
C19 0.037(3) 0.042(4) 0.036(3) -0.005(3) 0.006(3) 0.004(3)
C20 0.037(4) 0.097(6) 0.040(4) 0.019(4) 0.007(3) 0.001(4)
C21 0.041(4) 0.064(5) 0.076(5) -0.003(4) 0.017(4) -0.005(3)
C22 0.085(5) 0.046(4) 0.081(5) -0.023(4) 0.041(4) -0.009(4)
N1 0.030(2) 0.026(2) 0.021(2) 0.0015(18) 0.0047(18) -0.0049(19)
N2 0.027(3) 0.029(3) 0.039(3) 0.002(2) 0.005(2) 0.001(2)
N3 0.030(3) 0.027(3) 0.039(3) -0.003(2) 0.009(2) -0.004(2)
Sc1 0.0243(5) 0.0248(5) 0.0237(5) -0.0008(4) 0.0040(4) 0.0010(4)
Si1 0.0318(9) 0.0364(9) 0.0294(8) -0.0014(7) -0.0014(7) 0.0027(7)
Si2 0.0283(9) 0.0418(10) 0.0369(9) -0.0065(7) 0.0106(7) 0.0003(7)

loop_
_atom_type_symbol
_atom_type_description
_atom_type_scat_dispersion_real
_atom_type_scat_dispersion_imag
_atom_type_scat_source
C C 0.0033 0.0016 'International Tables Vol C Tables 4.2.6.8 and 6.1.1.4'
H H 0.0000 0.0000 'International Tables Vol C Tables 4.2.6.8 and 6.1.1.4'
N N 0.0061 0.0033 'International Tables Vol C Tables 4.2.6.8 and 6.1.1.4'
O O 0.0106 0.0060 'International Tables Vol C Tables 4.2.6.8 and 6.1.1.4'
Si Si 0.0817 0.0704 'International Tables Vol C Tables 4.2.6.8 and 6.1.1.4'
Sc Sc 0.2519 0.3716 'International Tables Vol C Tables 4.2.6.8 and 6.1.1.4'

loop_
_geom_angle_atom_site_label_1
_geom_angle_atom_site_label_2
_geom_angle_atom_site_label_3
_geom_angle
N2 C1 C2 109.8(5)
N2 C1 C5 113.9(5)
C2 C1 C5 136.3(5)
C1 C2 C3 106.7(5)
C4 C3 C2 107.0(5)
N2 C4 C3 109.0(5)
N2 C4 C10 113.9(4)
C3 C4 C10 136.6(5)
N1 C5 C1 108.8(4)
N1 C6 C7 107.7(4)
C8 C7 C6 105.3(4)
C7 C8 C9 104.5(4)
N1 C9 C8 105.1(4)
C4 C10 N3 109.4(4)
N3 C11 C12 104.9(4)
C13 C12 C11 106.2(5)
C12 C13 C14 104.2(5)
N3 C14 C13 103.7(5)
Si1 C15 Sc1 125.5(3)
Si2 C19 Sc1 131.6(3)
C6 N1 C9 102.3(4)
C6 N1 C5 109.1(4)
C9 N1 C5 110.8(4)
C6 N1 Sc1 108.1(3)
C9 N1 Sc1 117.8(3)
C5 N1 Sc1 108.4(3)
C1 N2 C4 107.6(4)
C1 N2 Sc1 125.2(4)
C4 N2 Sc1 127.1(4)
C11 N3 C14 102.7(4)
C11 N3 C10 111.6(4)
C14 N3 C10 109.1(4)
C11 N3 Sc1 106.6(3)
C14 N3 Sc1 119.3(3)
C10 N3 Sc1 107.5(3)
N2 Sc1 C19 130.74(19)
N2 Sc1 C15 118.38(18)
C19 Sc1 C15 110.8(2)
N2 Sc1 N1 71.28(16)
C19 Sc1 N1 102.42(18)
C15 Sc1 N1 95.59(17)
N2 Sc1 N3 70.31(15)
C19 Sc1 N3 99.26(19)
C15 Sc1 N3 106.06(17)
N1 Sc1 N3 141.36(14)
C15 Si1 C17 111.9(3)
C15 Si1 C18 111.1(2)
C17 Si1 C18 107.3(3)
C15 Si1 C16 112.1(3)
C17 Si1 C16 106.7(3)
C18 Si1 C16 107.4(3)
C19 Si2 C22 110.7(3)
C19 Si2 C21 111.4(3)
C22 Si2 C21 108.6(3)
C19 Si2 C20 113.1(3)
C22 Si2 C20 106.2(3)
C21 Si2 C20 106.6(3)

loop_
_geom_bond_atom_site_label_1
_geom_bond_atom_site_label_2
_geom_bond_distance
C1 N2 1.365(6)
C1 C2 1.368(7)
C1 C5 1.495(8)
C2 C3 1.415(8)
C3 C4 1.375(7)
C4 N2 1.372(6)
C4 C10 1.497(7)
C5 N1 1.494(6)
C6 N1 1.490(6)
C6 C7 1.526(7)
C7 C8 1.518(7)
C8 C9 1.529(7)
C9 N1 1.494(6)
C10 N3 1.498(6)
C11 N3 1.487(6)
C11 C12 1.523(8)
C12 C13 1.514(8)
C13 C14 1.515(9)
C14 N3 1.488(7)
C15 Si1 1.835(5)
C15 Sc1 2.225(5)
C16 Si1 1.869(6)
C17 Si1 1.867(6)
C18 Si1 1.868(6)
C19 Si2 1.840(5)
C19 Sc1 2.218(5)
C20 Si2 1.872(6)
C21 Si2 1.871(6)
C22 Si2 1.855(6)
N1 Sc1 2.392(4)
N2 Sc1 2.087(4)
N3 Sc1 2.476(4)
